data_1515995
loop_
_publ_author_name
'Dorrian, J F'
'Newnham, R E'

_publ_section_title
;
 Refinement of the structure of Li~2~ Ti O~3~
;
_journal_coden_ASTM MRBUAC
_journal_name_full 'Materials Research Bulletin'
_journal_page_first 179
_journal_page_last 184
_journal_paper_doi 10.1016/0025-5408(69)90054-3
_journal_volume 4
_journal_year 1969
_chemical_formula_structural 'Li2 Ti O3'
_chemical_formula_sum 'Li2 O3 Ti'
_chemical_name_systematic 'Dilithium titanium oxide'
_space_group_IT_number 15
_symmetry_cell_setting monoclinic
_symmetry_Int_Tables_number 15
_symmetry_space_group_name_Hall '-C 2yc'
_symmetry_space_group_name_H-M 'C 1 2/c 1'
_audit_creation_date 114-05-07
_audit_creation_method 'generated by FullProf 2014'
_cell_angle_alpha 90
_cell_angle_beta 100.008(50)
_cell_angle_gamma 90
_cell_formula_units_Z 8
_cell_length_a 5.041(2)
_cell_length_b 8.806(2)
_cell_length_c 9.727(2)
_cell_volume 425.2(2)
_refine_ls_R_factor_all 0.086
_cod_data_source_file LI2TIO3.CIF
_cod_data_source_block 0
_cod_depositor_comments 'Corrected create information'
_cod_original_cell_volume 425.2
_cod_database_code 1515995

loop_
_symmetry_equiv_pos_as_xyz
x,y,z
-x,y,1/2-z
-x,-y,-z
x,-y,1/2+z
1/2+x,1/2+y,z
1/2-x,1/2+y,1/2-z
1/2-x,1/2-y,-z
1/2+x,1/2-y,1/2+z

loop_
_atom_site_label
_atom_site_type_symbol
_atom_site_symmetry_multiplicity
_atom_site_Wyckoff_symbol
_atom_site_fract_x
_atom_site_fract_y
_atom_site_fract_z
_atom_site_occupancy
_atom_site_attached_hydrogens
_atom_site_calc_flag
Li1 Li1+ 8 f 0.238(4) 0.077(3) .000(2) 1. 0 d
Li2 Li1+ 4 d 0.25 0.25 0.5 1. 0 d
Li3 Li1+ 4 e 0. 0.045 0.25 1. 0 d
Ti1 Ti4+ 4 e 0. 0.415(1) 0.25 1. 0 d
Ti2 Ti4+ 4 e 0. 0.747(1) 0.25 1. 0 d
O1 O2- 8 f 0.141(2) 0.265(2) 0.138(1) 1. 0 d
O2 O2- 8 f 0.102(2) 0.586(2) 0.138(1) 1. 0 d
O3 O2- 8 f 0.138(2) 0.906(2) 0.135(1) 1. 0 d

loop_
_atom_type_symbol
_atom_type_oxidation_number
Li1+ 1.000
Ti4+ 4.000
O2- -2.000
